data_4062040
_journal_name_full Organometallics
_journal_year 2003
_chemical_formula_sum 'C64 H80 Co2 Fe2 N8 O2'
_chemical_formula_weight 1222.92
_space_group_IT_number 41
_symmetry_cell_setting orthorhombic
_symmetry_space_group_name_Hall 'A 2 -2ab'
_symmetry_space_group_name_H-M 'A e a 2'
_cell_angle_alpha 90.00
_cell_angle_beta 90.00
_cell_angle_gamma 90.00
_cell_formula_units_Z 4
_cell_length_a 20.7800(14)
_cell_length_b 19.5453(13)
_cell_length_c 14.2942(10)
_cell_measurement_temperature 223(2)
_cell_volume 5805.6(7)
_diffrn_ambient_temperature 223(2)
_exptl_crystal_density_diffrn 1.399
_cod_depositor_comments
;
The following automatic conversions were performed:
'_symmetry_cell_setting' value 'Orthorhombic' changed to 'orthorhombic'
according to '/home/saulius/struct/CIF-dictionaries/cif_core.dic'
dictionary named 'cif_core.dic' version 2.4.1 from 2010-06-29.

Automatic conversion script
Id: cif_fix_enum 1527 2010-12-29 10:47:43Z saulius 

2021-08-27
Space group name changed to comply with IUCR recomendations
                 miguel
;
_cod_original_sg_symbol_H-M 'A b a 2'
_cod_database_code 4062040

loop_
_symmetry_equiv_pos_as_xyz
'x, y, z'
'-x, -y, z'
'x+1/2, -y+1/2, z'
'-x+1/2, y+1/2, z'
'x, y+1/2, z+1/2'
'-x, -y+1/2, z+1/2'
'x+1/2, -y+1, z+1/2'
'-x+1/2, y+1, z+1/2'

loop_
_atom_site_label
_atom_site_type_symbol
_atom_site_fract_x
_atom_site_fract_y
_atom_site_fract_z
_atom_site_U_iso_or_equiv
_atom_site_adp_type
_atom_site_occupancy
_atom_site_symmetry_multiplicity
_atom_site_calc_flag
_atom_site_refinement_flags
_atom_site_disorder_assembly
_atom_site_disorder_group
Fe Fe 0.593323(14) 0.397074(15) 0.24611(4) 0.03375(8) Uani 1 1 d U . .
Co Co 0.582372(14) 0.585267(15) 0.24644(4) 0.03747(9) Uani 1 1 d U . .
N1 N 0.61007(11) 0.49088(11) 0.19282(16) 0.0362(5) Uani 1 1 d U . .
N2 N 0.63167(11) 0.57080(12) 0.36173(18) 0.0438(5) Uani 1 1 d U . .
N3 N 0.49494(10) 0.61775(11) 0.30112(16) 0.0360(5) Uani 1 1 d U . .
N4 N 0.57147(12) 0.63929(13) 0.13215(19) 0.0483(6) Uani 1 1 d U . .
C1 C 0.58264(14) 0.44883(15) 0.1242(2) 0.0419(6) Uani 1 1 d U . .
H1A H 0.5433 0.4572 0.0937 0.050 Uiso 1 1 calc R . .
C2 C 0.62330(16) 0.39170(17) 0.1078(2) 0.0469(7) Uani 1 1 d U . .
H2A H 0.6159 0.3557 0.0655 0.056 Uiso 1 1 calc R . .
C3 C 0.67700(14) 0.39934(15) 0.1672(2) 0.0449(6) Uani 1 1 d U . .
H3A H 0.7120 0.3691 0.1715 0.054 Uiso 1 1 calc R . .
C4 C 0.66893(12) 0.46086(13) 0.21947(18) 0.0382(6) Uani 1 1 d U . .
C5 C 0.60654(16) 0.58121(19) 0.4498(2) 0.0532(8) Uani 1 1 d U . .
H5A H 0.5727 0.6115 0.4638 0.064 Uiso 1 1 calc R . .
C6 C 0.63804(16) 0.5410(2) 0.5148(2) 0.0603(9) Uani 1 1 d U . .
H6A H 0.6298 0.5385 0.5794 0.072 Uiso 1 1 calc R . .
C7 C 0.68551(15) 0.50399(17) 0.4639(2) 0.0510(7) Uani 1 1 d U . .
H7A H 0.7150 0.4724 0.4887 0.061 Uiso 1 1 calc R . .
C8 C 0.68007(12) 0.52319(14) 0.3713(2) 0.0417(6) Uani 1 1 d U . .
C9 C 0.71509(12) 0.49709(14) 0.2854(2) 0.0407(6) Uani 1 1 d U . .
C10 C 0.74481(14) 0.55722(15) 0.2274(3) 0.0525(9) Uani 1 1 d U . .
H10A H 0.7603 0.5395 0.1674 0.063 Uiso 1 1 calc R . .
H10B H 0.7113 0.5912 0.2144 0.063 Uiso 1 1 calc R . .
C11 C 0.80060(17) 0.59204(19) 0.2789(3) 0.0712(11) Uani 1 1 d U . .
H11A H 0.8183 0.6286 0.2395 0.085 Uiso 1 1 calc R . .
H11B H 0.7845 0.6129 0.3367 0.085 Uiso 1 1 calc R . .
C12 C 0.85396(16) 0.5409(2) 0.3026(3) 0.0736(11) Uani 1 1 d U . .
H12A H 0.8883 0.5643 0.3372 0.088 Uiso 1 1 calc R . .
H12B H 0.8724 0.5226 0.2447 0.088 Uiso 1 1 calc R . .
C13 C 0.82695(16) 0.4820(2) 0.3620(3) 0.0633(9) Uani 1 1 d U . .
H13A H 0.8609 0.4482 0.3733 0.076 Uiso 1 1 calc R . .
H13B H 0.8127 0.4998 0.4227 0.076 Uiso 1 1 calc R . .
C14 C 0.77034(13) 0.44766(16) 0.3124(2) 0.0497(7) Uani 1 1 d U . .
H14A H 0.7530 0.4119 0.3533 0.060 Uiso 1 1 calc R . .
H14B H 0.7863 0.4254 0.2555 0.060 Uiso 1 1 calc R . .
C15 C 0.45387(13) 0.59012(14) 0.3682(2) 0.0394(6) Uani 1 1 d U . .
H15A H 0.4600 0.5479 0.3983 0.047 Uiso 1 1 calc R . .
C16 C 0.40149(14) 0.63512(16) 0.3842(2) 0.0455(7) Uani 1 1 d U . .
H16A H 0.3672 0.6281 0.4260 0.055 Uiso 1 1 calc R . .
C17 C 0.41058(13) 0.69208(15) 0.3258(2) 0.0445(6) Uani 1 1 d U . .
H17A H 0.3833 0.7303 0.3213 0.053 Uiso 1 1 calc R . .
C18 C 0.46845(12) 0.68149(13) 0.27456(19) 0.0389(6) Uani 1 1 d U . .
C19 C 0.58076(19) 0.61546(19) 0.0430(3) 0.0631(10) Uani 1 1 d U . .
H19A H 0.6072 0.5781 0.0272 0.076 Uiso 1 1 calc R . .
C20 C 0.5459(2) 0.6539(2) -0.0205(3) 0.0741(12) Uani 1 1 d U . .
H20A H 0.5444 0.6479 -0.0857 0.089 Uiso 1 1 calc R . .
C21 C 0.51327(18) 0.70398(18) 0.0322(3) 0.0629(9) Uani 1 1 d U . .
H21A H 0.4857 0.7379 0.0084 0.076 Uiso 1 1 calc R . .
C22 C 0.52901(14) 0.69416(15) 0.1249(2) 0.0469(7) Uani 1 1 d U . .
C23 C 0.50630(13) 0.73059(14) 0.2116(2) 0.0439(6) Uani 1 1 d U . .
C24 C 0.46339(16) 0.79331(14) 0.1875(2) 0.0518(7) Uani 1 1 d U . .
H24A H 0.4296 0.7788 0.1440 0.062 Uiso 1 1 calc R . .
H24B H 0.4424 0.8094 0.2448 0.062 Uiso 1 1 calc R . .
C25 C 0.5007(2) 0.85255(18) 0.1438(4) 0.0740(11) Uani 1 1 d U . .
H25A H 0.4716 0.8913 0.1341 0.089 Uiso 1 1 calc R . .
H25B H 0.5172 0.8384 0.0826 0.089 Uiso 1 1 calc R . .
C26 C 0.5571(2) 0.8753(2) 0.2058(4) 0.0884(15) Uani 1 1 d U . .
H26A H 0.5818 0.9110 0.1739 0.106 Uiso 1 1 calc R . .
H26B H 0.5406 0.8942 0.2646 0.106 Uiso 1 1 calc R . .
C27 C 0.60094(17) 0.81382(18) 0.2265(4) 0.0828(15) Uani 1 1 d U . .
H27A H 0.6199 0.7971 0.1681 0.099 Uiso 1 1 calc R . .
H27B H 0.6360 0.8282 0.2680 0.099 Uiso 1 1 calc R . .
C28 C 0.56301(15) 0.75657(15) 0.2727(2) 0.0540(9) Uani 1 1 d U . .
H28A H 0.5460 0.7729 0.3326 0.065 Uiso 1 1 calc R . .
H28B H 0.5921 0.7183 0.2857 0.065 Uiso 1 1 calc R . .
O1 O 0.2060(5) 0.7497(6) 0.4399(8) 0.289(5) Uani 1 1 d U . .
C29 C 0.2613(6) 0.7217(6) 0.4446(8) 0.268(7) Uani 1 1 d U . .
H29A H 0.2875 0.7383 0.3922 0.322 Uiso 1 1 calc R . .
H29B H 0.2561 0.6722 0.4369 0.322 Uiso 1 1 calc R . .
C30 C 0.2931(5) 0.7333(8) 0.5239(8) 0.288(7) Uani 1 1 d U . .
H30A H 0.3363 0.7505 0.5100 0.346 Uiso 1 1 calc R . .
H30B H 0.2973 0.6906 0.5594 0.346 Uiso 1 1 calc R . .
C31 C 0.2588(4) 0.7818(7) 0.5766(11) 0.268(6) Uani 1 1 d U . .
H31A H 0.2546 0.7676 0.6420 0.322 Uiso 1 1 calc R . .
H31B H 0.2795 0.8269 0.5740 0.322 Uiso 1 1 calc R . .
C32 C 0.2086(5) 0.7822(8) 0.5384(10) 0.245(6) Uani 1 1 d U . .
H32B H 0.1942 0.8298 0.5333 0.294 Uiso 1 1 calc R . .
H32A H 0.1775 0.7582 0.5783 0.294 Uiso 1 1 calc R . .

loop_
_atom_site_aniso_label
_atom_site_aniso_U_11
_atom_site_aniso_U_22
_atom_site_aniso_U_33
_atom_site_aniso_U_23
_atom_site_aniso_U_13
_atom_site_aniso_U_12
Fe 0.03045(15) 0.03030(15) 0.04050(16) 0.0043(2) 0.0018(2) 0.00272(10)
Co 0.03233(14) 0.03131(15) 0.04876(18) 0.0056(3) 0.0009(2) 0.00318(10)
N1 0.0325(11) 0.0343(11) 0.0417(12) 0.0079(9) 0.0033(9) 0.0025(8)
N2 0.0340(12) 0.0413(12) 0.0560(14) -0.0053(11) -0.0043(10) 0.0034(9)
N3 0.0326(10) 0.0314(10) 0.0442(13) -0.0003(9) -0.0034(9) -0.0012(8)
N4 0.0458(13) 0.0401(13) 0.0590(15) 0.0145(11) 0.0128(11) 0.0104(10)
C1 0.0434(15) 0.0425(15) 0.0397(14) 0.0046(11) 0.0011(12) 0.0046(12)
C2 0.0478(17) 0.0498(18) 0.0431(16) -0.0023(13) 0.0099(13) 0.0060(14)
C3 0.0381(14) 0.0423(14) 0.0543(17) 0.0019(13) 0.0122(12) 0.0088(11)
C4 0.0314(11) 0.0346(12) 0.0485(16) 0.0118(10) 0.0077(10) 0.0040(9)
C5 0.0392(16) 0.061(2) 0.0595(19) -0.0165(15) -0.0093(14) 0.0068(14)
C6 0.0444(16) 0.087(3) 0.0497(18) -0.0063(17) -0.0074(14) 0.0079(17)
C7 0.0372(15) 0.061(2) 0.0550(17) 0.0034(14) -0.0071(13) 0.0034(13)
C8 0.0277(12) 0.0411(14) 0.0563(16) 0.0045(13) -0.0012(11) -0.0036(10)
C9 0.0277(12) 0.0388(14) 0.0556(15) 0.0075(11) 0.0035(11) 0.0013(10)
C10 0.0381(13) 0.0466(14) 0.073(3) 0.0183(15) 0.0081(14) -0.0027(11)
C11 0.0531(19) 0.062(2) 0.098(3) 0.0122(18) 0.0071(18) -0.0221(16)
C12 0.0386(16) 0.096(3) 0.086(3) 0.008(2) -0.0006(17) -0.0187(18)
C13 0.0338(15) 0.081(2) 0.075(2) 0.0048(19) -0.0019(15) 0.0046(15)
C14 0.0332(13) 0.0535(18) 0.0623(18) 0.0094(14) 0.0036(13) 0.0080(12)
C15 0.0368(13) 0.0417(14) 0.0396(13) -0.0019(11) -0.0022(11) -0.0046(11)
C16 0.0392(15) 0.0517(18) 0.0455(16) -0.0149(13) 0.0026(12) -0.0020(12)
C17 0.0395(14) 0.0350(14) 0.0588(18) -0.0143(12) 0.0012(13) 0.0022(11)
C18 0.0337(12) 0.0319(12) 0.0511(16) -0.0032(10) -0.0052(10) 0.0012(9)
C19 0.073(2) 0.055(2) 0.061(2) 0.0204(16) 0.0277(18) 0.0269(18)
C20 0.098(3) 0.069(2) 0.055(2) 0.0183(17) 0.019(2) 0.035(2)
C21 0.071(2) 0.055(2) 0.062(2) 0.0177(16) 0.0087(17) 0.0244(18)
C22 0.0440(15) 0.0350(15) 0.0618(17) 0.0121(13) 0.0063(13) 0.0063(12)
C23 0.0388(14) 0.0283(12) 0.0645(17) 0.0072(11) -0.0043(11) 0.0021(10)
C24 0.0530(18) 0.0318(14) 0.070(2) 0.0036(14) -0.0074(15) 0.0122(12)
C25 0.083(3) 0.0378(18) 0.101(3) 0.0185(19) -0.006(2) 0.0092(16)
C26 0.090(3) 0.0401(18) 0.135(4) 0.023(2) -0.017(3) -0.0187(18)
C27 0.061(2) 0.0516(18) 0.136(5) 0.027(2) -0.015(2) -0.0190(15)
C28 0.0444(14) 0.0374(14) 0.080(3) 0.0075(13) -0.0120(14) -0.0025(11)
O1 0.253(9) 0.326(12) 0.287(9) -0.070(8) -0.152(8) 0.069(7)
C29 0.260(11) 0.276(11) 0.268(10) -0.218(9) -0.129(9) 0.130(10)
C30 0.164(8) 0.454(16) 0.246(11) -0.256(11) -0.067(7) 0.126(9)
C31 0.101(5) 0.320(11) 0.383(12) -0.276(11) 0.009(7) -0.012(7)
C32 0.147(7) 0.339(14) 0.249(11) -0.070(10) -0.010(7) 0.134(9)

loop_
_geom_bond_atom_site_label_1
_geom_bond_atom_site_label_2
_geom_bond_distance
_geom_bond_site_symmetry_2
_geom_bond_publ_flag
Fe N3 2.016(2) 2_665 ?
Fe C15 2.017(3) 2_665 ?
Fe N1 2.016(2) . ?
Fe C1 2.027(3) . ?
Fe C4 2.041(3) . ?
Fe C18 2.042(3) 2_665 ?
Fe C3 2.073(3) . ?
Fe C16 2.074(3) 2_665 ?
Fe C2 2.076(3) . ?
Fe C17 2.083(3) 2_665 ?
Co N4 1.958(3) . ?
Co N2 1.961(3) . ?
Co N1 2.079(2) . ?
Co N3 2.077(2) . ?
N1 C1 1.401(4) . ?
N1 C4 1.409(3) . ?
N2 C8 1.377(3) . ?
N2 C5 1.378(4) . ?
N3 C15 1.392(4) . ?
N3 C18 1.414(3) . ?
N3 Fe 2.016(2) 2_665 ?
N4 C19 1.371(5) . ?
N4 C22 1.393(4) . ?
C1 C2 1.420(4) . ?
C2 C3 1.410(5) . ?
C3 C4 1.426(4) . ?
C4 C9 1.520(4) . ?
C5 C6 1.382(5) . ?
C6 C7 1.423(5) . ?
C7 C8 1.380(5) . ?
C8 C9 1.516(4) . ?
C9 C14 1.550(4) . ?
C9 C10 1.565(4) . ?
C10 C11 1.532(5) . ?
C11 C12 1.530(6) . ?
C12 C13 1.537(5) . ?
C13 C14 1.529(5) . ?
C15 C16 1.418(4) . ?
C15 Fe 2.017(3) 2_665 ?
C16 C17 1.404(5) . ?
C16 Fe 2.074(3) 2_665 ?
C17 C18 1.423(4) . ?
C17 Fe 2.083(3) 2_665 ?
C18 C23 1.533(4) . ?
C18 Fe 2.042(3) 2_665 ?
C19 C20 1.383(5) . ?
C20 C21 1.410(5) . ?
C21 C22 1.378(5) . ?
C22 C23 1.505(4) . ?
C23 C28 1.552(4) . ?
C23 C24 1.554(4) . ?
C24 C25 1.527(5) . ?
C25 C26 1.534(6) . ?
C26 C27 1.537(6) . ?
C27 C28 1.519(5) . ?
O1 C29 1.275(12) . ?
O1 C32 1.545(12) . ?
C29 C30 1.331(12) . ?
C30 C31 1.405(11) . ?
C31 C32 1.178(13) . ?
